data_4060521
loop_
_publ_author_name
'Liddle, Stephen T.'
'Arnold, Polly L.'

_publ_section_title
;
Synthesis of Heteroleptic Cerium(III) Anionic Amido-Tethered N-Heterocyclic 
Carbene Complexes
;
_journal_issue 11
_journal_name_full Organometallics
_journal_page_first 2597
_journal_page_last 2605
_journal_paper_doi 10.1021/om050061b
_journal_volume 24
_journal_year 2005
_chemical_absolute_configuration ad
_chemical_formula_moiety 'C10 H21 N3, 2(Br)'
_chemical_formula_sum 'C10 H21 Br2 N3'
_chemical_formula_weight 343.12
_space_group_IT_number 4
_symmetry_cell_setting monoclinic
_symmetry_space_group_name_Hall 'P 2yb'
_symmetry_space_group_name_H-M 'P 1 21 1'
_atom_sites_solution_hydrogens geom
_atom_sites_solution_primary direct
_atom_sites_solution_secondary difmap
_audit_creation_method 'enCIFer editing of SHELXL97 CIF output'
_cell_angle_alpha 90.00
_cell_angle_beta 94.608(2)
_cell_angle_gamma 90.00
_cell_formula_units_Z 2
_cell_length_a 5.9163(4)
_cell_length_b 11.0261(8)
_cell_length_c 11.0801(8)
_cell_measurement_reflns_used 5024
_cell_measurement_temperature 150(2)
_cell_measurement_theta_max 27.53
_cell_measurement_theta_min 2.61
_cell_volume 720.46(9)
_computing_cell_refinement 'Bruker SAINT version 6.36a (Bruker, 2000)'
_computing_data_collection 'Bruker SMART version 5.625 (Bruker, 2001)'
_computing_data_reduction 'Bruker SAINT; Bruker SHELXTL (Bruker, 2001)'
_computing_molecular_graphics 'Bruker SHELXTL'
_computing_publication_material 'enCIFer(Allen et al.,2004);PLATON(Spek,2003)'
_computing_structure_refinement 'SHELXL-97 (Sheldrick, 1997)'
_computing_structure_solution 'Bruker SHELXTL'
_diffrn_ambient_temperature 150(2)
_diffrn_measured_fraction_theta_full 0.998
_diffrn_measured_fraction_theta_max 0.998
_diffrn_measurement_device_type 'Bruker SMART APEX CCD area detector'
_diffrn_measurement_method '\w rotation with narrow frames'
_diffrn_radiation_monochromator graphite
_diffrn_radiation_source 'normal-focus sealed tube'
_diffrn_radiation_type MoK\a
_diffrn_radiation_wavelength 0.71073
_diffrn_reflns_av_R_equivalents 0.018
_diffrn_reflns_av_sigmaI/netI 0.041
_diffrn_reflns_limit_h_max 7
_diffrn_reflns_limit_h_min -6
_diffrn_reflns_limit_k_max 12
_diffrn_reflns_limit_k_min -13
_diffrn_reflns_limit_l_max 13
_diffrn_reflns_limit_l_min -12
_diffrn_reflns_number 5078
_diffrn_reflns_theta_full 24.98
_diffrn_reflns_theta_max 24.98
_diffrn_reflns_theta_min 2.61
_diffrn_standards_decay_% 0
_diffrn_standards_interval_count .
_diffrn_standards_number 0
_exptl_absorpt_coefficient_mu 5.604
_exptl_absorpt_correction_T_max 0.400
_exptl_absorpt_correction_T_min 0.107
_exptl_absorpt_correction_type multi-scan
_exptl_absorpt_process_details '(SADABS; Bruker, 2001)'
_exptl_crystal_colour colourless
_exptl_crystal_density_diffrn 1.582
_exptl_crystal_density_method 'not measured'
_exptl_crystal_description block
_exptl_crystal_F_000 344
_exptl_crystal_size_max 0.72
_exptl_crystal_size_mid 0.21
_exptl_crystal_size_min 0.20
_refine_diff_density_max 0.31
_refine_diff_density_min -0.42
_refine_diff_density_rms 0.05
_refine_ls_abs_structure_details 'Flack H D (1983), Acta Cryst. A39, 876-881'
_refine_ls_abs_structure_Flack 0.027(8)
_refine_ls_extinction_method none
_refine_ls_goodness_of_fit_ref 0.89
_refine_ls_hydrogen_treatment mixed
_refine_ls_matrix_type full
_refine_ls_number_parameters 146
_refine_ls_number_reflns 2486
_refine_ls_number_restraints 1
_refine_ls_restrained_S_all 0.89
_refine_ls_R_factor_all 0.0164
_refine_ls_R_factor_gt 0.0159
_refine_ls_shift/su_max 0.002
_refine_ls_shift/su_mean 0.000
_refine_ls_structure_factor_coef Fsqd
_refine_ls_weighting_details 'calc w=1/[\s^2^(Fo^2^)] where P=(Fo^2^+2Fc^2^)/3'
_refine_ls_weighting_scheme calc
_refine_ls_wR_factor_gt 0.0396
_refine_ls_wR_factor_ref 0.0397
_reflns_number_gt 2430
_reflns_number_total 2486
_reflns_threshold_expression I>2\s(I)
_cod_depositor_comments
;
The following automatic conversions were performed:
'_symmetry_cell_setting' value 'Monoclinic' changed to 'monoclinic'
according to '/home/saulius/struct/CIF-dictionaries/cif_core.dic'
dictionary named 'cif_core.dic' version 2.4.1 from 2010-06-29.

Automatic conversion script
Id: cif_fix_enum 1527 2010-12-29 10:47:43Z saulius 
;
_cod_original_sg_symbol_H-M 'P 21'
_cod_database_code 4060521

loop_
_symmetry_equiv_pos_as_xyz
'x, y, z'
'-x, y+1/2, -z'

loop_
_atom_site_aniso_label
_atom_site_aniso_U_11
_atom_site_aniso_U_22
_atom_site_aniso_U_33
_atom_site_aniso_U_23
_atom_site_aniso_U_13
_atom_site_aniso_U_12
N1 0.0121(10) 0.0103(10) 0.0143(10) 0.0007(8) 0.0000(7) 0.0001(8)
N2 0.0200(9) 0.0123(10) 0.0159(9) -0.0036(7) 0.0057(7) 0.0000(8)
N3 0.0236(11) 0.0116(10) 0.0192(11) -0.0032(9) 0.0036(8) -0.0005(9)
C1 0.0221(13) 0.0111(12) 0.0221(13) -0.0032(10) 0.0080(10) -0.0006(10)
C2 0.0252(13) 0.0183(13) 0.0213(13) -0.0047(10) 0.0084(10) -0.0056(10)
C3 0.0334(14) 0.0142(13) 0.0212(13) -0.0017(10) 0.0108(11) -0.0049(11)
C4 0.0246(13) 0.0250(15) 0.0302(15) -0.0010(12) -0.0062(11) 0.0054(12)
C5 0.0293(14) 0.0210(14) 0.0201(13) -0.0017(11) 0.0040(10) 0.0106(11)
C6 0.0171(12) 0.0260(14) 0.0188(13) -0.0013(11) 0.0011(10) 0.0051(11)
C7 0.0164(11) 0.0116(12) 0.0151(11) -0.0028(9) -0.0006(9) -0.0007(10)
C8 0.0240(13) 0.0280(14) 0.0214(14) -0.0051(11) 0.0087(11) 0.0006(11)
C9 0.0272(14) 0.0234(15) 0.0156(13) 0.0013(10) -0.0041(10) 0.0002(11)
C10 0.0265(13) 0.0148(15) 0.0244(13) -0.0012(11) 0.0013(10) -0.0047(10)
Br1 0.0210(1) 0.0131(1) 0.0344(2) 0.0047(1) -0.0013(1) -0.0013(1)
Br2 0.0164(1) 0.0170(1) 0.0212(1) 0.0061(1) 0.0018(1) 0.0034(1)

loop_
_atom_site_label
_atom_site_type_symbol
_atom_site_thermal_displace_type
_atom_site_fract_x
_atom_site_fract_y
_atom_site_fract_z
_atom_site_occupancy
_atom_site_U_iso_or_equiv
_atom_site_calc_flag
_atom_site_refinement_flags
N1 N Uani 0.9715(3) 0.61566(18) 0.26913(18) 1.000 0.0123(6) . .
N2 N Uani 1.0089(4) 0.53988(19) -0.0031(2) 1.000 0.0158(5) . .
N3 N Uani 0.7859(3) 0.57408(18) -0.16310(17) 1.000 0.0180(6) . .
C1 C Uani 0.8121(4) 0.5096(2) -0.0618(2) 1.000 0.0181(7) . .
C2 C Uani 1.1106(4) 0.6275(2) -0.0694(2) 1.000 0.0213(8) . .
C3 C Uani 0.9708(4) 0.6489(2) -0.1690(2) 1.000 0.0225(8) . .
C4 C Uani 0.5889(4) 0.5690(3) -0.2526(2) 1.000 0.0271(8) . .
C5 C Uani 1.1061(4) 0.4820(3) 0.1083(2) 1.000 0.0234(8) . .
C6 C Uani 1.1714(4) 0.5698(3) 0.2090(2) 1.000 0.0207(8) . .
C7 C Uani 1.0251(4) 0.6887(2) 0.38523(19) 1.000 0.0145(7) . .
C8 C Uani 0.7964(4) 0.7216(2) 0.4318(2) 1.000 0.0241(8) . .
C9 C Uani 1.1601(4) 0.6079(2) 0.4776(2) 1.000 0.0224(8) . .
C10 C Uani 1.1549(4) 0.8015(2) 0.3546(2) 1.000 0.0219(8) . .
Br1 Br Uani 0.66099(4) 0.37932(2) 0.30984(2) 1.000 0.0230(1) . .
Br2 Br Uani 0.62468(3) 0.77901(2) 0.08985(2) 1.000 0.0182(1) . .
H1A H Uiso 0.70780 0.45160 -0.03560 1.000 0.0220 calc R
H1N H Uiso 0.882(4) 0.555(3) 0.284(2) 1.000 0.0150 . .
H2A H Uiso 1.25240 0.66560 -0.04870 1.000 0.0260 calc R
H2N H Uiso 0.881(4) 0.661(2) 0.213(2) 1.000 0.0150 . .
H3A H Uiso 0.99530 0.70500 -0.23170 1.000 0.0270 calc R
H4A H Uiso 0.48460 0.50560 -0.22950 1.000 0.0410 calc R
H4B H Uiso 0.63990 0.55040 -0.33250 1.000 0.0410 calc R
H4C H Uiso 0.51100 0.64750 -0.25540 1.000 0.0410 calc R
H5A H Uiso 1.24220 0.43550 0.08980 1.000 0.0280 calc R
H5B H Uiso 0.99440 0.42370 0.13650 1.000 0.0280 calc R
H6A H Uiso 1.27690 0.52920 0.27010 1.000 0.0250 calc R
H6B H Uiso 1.25230 0.63940 0.17590 1.000 0.0250 calc R
H8A H Uiso 0.82150 0.76400 0.50940 1.000 0.0360 calc R
H8B H Uiso 0.70910 0.64740 0.44280 1.000 0.0360 calc R
H8C H Uiso 0.71210 0.77440 0.37300 1.000 0.0360 calc R
H9A H Uiso 1.18270 0.65070 0.55520 1.000 0.0340 calc R
H9B H Uiso 1.30790 0.58880 0.44810 1.000 0.0340 calc R
H9C H Uiso 1.07630 0.53260 0.48850 1.000 0.0340 calc R
H10A H Uiso 1.18730 0.85020 0.42800 1.000 0.0330 calc R
H10B H Uiso 1.06370 0.84930 0.29410 1.000 0.0330 calc R
H10C H Uiso 1.29770 0.77810 0.32200 1.000 0.0330 calc R

loop_
_atom_type_symbol
_atom_type_description
_atom_type_scat_dispersion_real
_atom_type_scat_dispersion_imag
_atom_type_scat_source
C C 0.0033 0.0016 'International Tables Vol C Tables 4.2.6.8 and 6.1.1.4'
H H 0.0000 0.0000 'International Tables Vol C Tables 4.2.6.8 and 6.1.1.4'
N N 0.0061 0.0033 'International Tables Vol C Tables 4.2.6.8 and 6.1.1.4'
Br Br -0.2901 2.4595 'International Tables Vol C Tables 4.2.6.8 and 6.1.1.4'

loop_
_geom_angle_atom_site_label_1
_geom_angle_atom_site_label_2
_geom_angle_atom_site_label_3
_geom_angle
_geom_angle_site_symmetry_1
_geom_angle_site_symmetry_2
_geom_angle_site_symmetry_3
_geom_angle_publ_flag
C6 N1 C7 115.85(18) . . . yes
C1 N2 C2 108.5(2) . . . yes
C1 N2 C5 124.9(2) . . . yes
C2 N2 C5 126.5(2) . . . yes
C1 N3 C3 108.79(19) . . . yes
C1 N3 C4 125.6(2) . . . yes
C3 N3 C4 125.6(2) . . . yes
H1N N1 H2N 102(2) . . . no
C6 N1 H1N 109.7(19) . . . no
C6 N1 H2N 108.5(14) . . . no
C7 N1 H1N 109.3(15) . . . no
C7 N1 H2N 110.4(14) . . . no
N2 C1 N3 108.5(2) . . . yes
N2 C2 C3 107.1(2) . . . yes
N3 C3 C2 107.1(2) . . . yes
N2 C5 C6 113.9(3) . . . yes
N1 C6 C5 112.58(19) . . . yes
C8 C7 C10 111.04(18) . . . no
C9 C7 C10 112.38(19) . . . no
N1 C7 C8 106.22(18) . . . yes
N1 C7 C9 108.51(17) . . . yes
N1 C7 C10 108.58(17) . . . yes
C8 C7 C9 109.89(18) . . . no
N2 C1 H1A 126.00 . . . no
N3 C1 H1A 126.00 . . . no
N2 C2 H2A 127.00 . . . no
C3 C2 H2A 126.00 . . . no
N3 C3 H3A 126.00 . . . no
C2 C3 H3A 126.00 . . . no
N3 C4 H4A 109.00 . . . no
N3 C4 H4B 109.00 . . . no
N3 C4 H4C 109.00 . . . no
H4A C4 H4B 109.00 . . . no
H4A C4 H4C 110.00 . . . no
H4B C4 H4C 110.00 . . . no
N2 C5 H5A 109.00 . . . no
N2 C5 H5B 109.00 . . . no
C6 C5 H5A 109.00 . . . no
C6 C5 H5B 109.00 . . . no
H5A C5 H5B 108.00 . . . no
N1 C6 H6A 109.00 . . . no
N1 C6 H6B 109.00 . . . no
C5 C6 H6A 109.00 . . . no
C5 C6 H6B 109.00 . . . no
H6A C6 H6B 108.00 . . . no
C7 C8 H8A 109.00 . . . no
C7 C8 H8B 109.00 . . . no
C7 C8 H8C 109.00 . . . no
H8A C8 H8B 109.00 . . . no
H8A C8 H8C 109.00 . . . no
H8B C8 H8C 109.00 . . . no
C7 C9 H9A 109.00 . . . no
C7 C9 H9B 109.00 . . . no
C7 C9 H9C 109.00 . . . no
H9A C9 H9B 109.00 . . . no
H9A C9 H9C 110.00 . . . no
H9B C9 H9C 109.00 . . . no
C7 C10 H10A 109.00 . . . no
C7 C10 H10B 109.00 . . . no
C7 C10 H10C 110.00 . . . no
H10A C10 H10B 109.00 . . . no
H10A C10 H10C 109.00 . . . no
H10B C10 H10C 109.00 . . . no

loop_
_geom_bond_atom_site_label_1
_geom_bond_atom_site_label_2
_geom_bond_distance
_geom_bond_site_symmetry_1
_geom_bond_site_symmetry_2
_geom_bond_publ_flag
N1 C6 1.492(3) . . yes
N1 C7 1.529(3) . . yes
N2 C1 1.330(3) . . yes
N2 C2 1.381(3) . . yes
N2 C5 1.465(3) . . yes
N3 C1 1.327(3) . . yes
N3 C3 1.376(3) . . yes
N3 C4 1.469(3) . . yes
N1 H2N 0.93(2) . . no
N1 H1N 0.88(3) . . no
C2 C3 1.346(3) . . no
C5 C6 1.504(4) . . no
C7 C10 1.515(3) . . no
C7 C8 1.530(3) . . no
C7 C9 1.532(3) . . no
C1 H1A 0.9500 . . no
C2 H2A 0.9500 . . no
C3 H3A 0.9500 . . no
C4 H4A 0.9800 . . no
C4 H4B 0.9800 . . no
C4 H4C 0.9800 . . no
C5 H5A 0.9900 . . no
C5 H5B 0.9900 . . no
C6 H6A 0.9900 . . no
C6 H6B 0.9900 . . no
C8 H8A 0.9800 . . no
C8 H8B 0.9800 . . no
C8 H8C 0.9800 . . no
C9 H9A 0.9800 . . no
C9 H9B 0.9800 . . no
C9 H9C 0.9800 . . no
C10 H10A 0.9800 . . no
C10 H10B 0.9800 . . no
C10 H10C 0.9800 . . no

loop_
_geom_hbond_atom_site_label_D
_geom_hbond_atom_site_label_H
_geom_hbond_atom_site_label_A
_geom_hbond_distance_DH
_geom_hbond_distance_HA
_geom_hbond_distance_DA
_geom_hbond_angle_DHA
_geom_hbond_site_symmetry_A
_geom_hbond_publ_flag
N1 H1N Br1 0.88(3) 2.37(3) 3.2407(19) 174(2) . yes
N1 H2N Br2 0.93(2) 2.35(2) 3.2780(19) 173(2) . yes
C1 H1A Br2 0.9500 2.7700 3.621(2) 150.00 2_645 yes
C2 H2A Br2 0.9500 2.8700 3.781(2) 161.00 1_655 yes
C4 H4C Br1 0.9800 2.8000 3.761(3) 167.00 2_655 yes
C5 H5A Br2 0.9900 2.7900 3.596(3) 138.00 2_745 yes
C5 H5B Br1 0.9900 2.9000 3.761(2) 146.00 . yes
C6 H6A Br1 0.9900 2.8200 3.678(3) 146.00 1_655 yes
C6 H6B Br2 0.9900 2.9100 3.850(3) 159.00 1_655 yes

loop_
_geom_torsion_atom_site_label_1
_geom_torsion_atom_site_label_2
_geom_torsion_atom_site_label_3
_geom_torsion_atom_site_label_4
_geom_torsion
_geom_torsion_site_symmetry_1
_geom_torsion_site_symmetry_2
_geom_torsion_site_symmetry_3
_geom_torsion_site_symmetry_4
_geom_torsion_publ_flag
C7 N1 C6 C5 170.3(2) . . . . no
C6 N1 C7 C8 -178.1(2) . . . . no
C6 N1 C7 C9 -60.0(3) . . . . no
C6 N1 C7 C10 62.4(3) . . . . no
C2 N2 C1 N3 0.4(3) . . . . no
C5 N2 C1 N3 -175.3(2) . . . . no
C1 N2 C2 C3 -0.1(3) . . . . no
C5 N2 C2 C3 175.5(2) . . . . no
C1 N2 C5 C6 -127.4(3) . . . . no
C2 N2 C5 C6 57.7(3) . . . . no
C3 N3 C1 N2 -0.6(3) . . . . no
C4 N3 C1 N2 -179.0(2) . . . . no
C1 N3 C3 C2 0.5(3) . . . . no
C4 N3 C3 C2 178.9(2) . . . . no
N2 C2 C3 N3 -0.3(3) . . . . no
N2 C5 C6 N1 76.4(3) . . . . no

loop_
_cod_related_entry_id
_cod_related_entry_database
_cod_related_entry_code
1 ChemSpider 21153035
